data_4068196
loop_
_publ_author_name
'Aboulkacem, Said'
'Naumann, Dieter'
'Tyrra, Wieland'
'Pantenburg, Ingo'

_publ_section_title
;
 4-Tetrafluoropyridyl Silver(I), AgC5F4N, in Redox Transmetalations with
 Selenium and Tellurium(23)
;
_journal_issue 4
_journal_name_full Organometallics
_journal_page_first 1559
_journal_paper_doi 10.1021/om201195j
_journal_volume 31
_journal_year 2012
_chemical_formula_moiety 'C10 F8 N2 Se, C2 H6 O S'
_chemical_formula_sum 'C12 H6 F8 N2 O S Se'
_chemical_formula_weight 457.21
_chemical_name_systematic
;
 ?
;
_space_group_IT_number 14
_symmetry_cell_setting monoclinic
_symmetry_space_group_name_Hall '-P 2ybc'
_symmetry_space_group_name_H-M 'P 1 21/c 1'
_atom_sites_solution_hydrogens geom
_atom_sites_solution_primary direct
_atom_sites_solution_secondary difmap
_audit_creation_method SHELXL-97
_cell_angle_alpha 90
_cell_angle_beta 96.345(11)
_cell_angle_gamma 90
_cell_formula_units_Z 4
_cell_length_a 9.5859(13)
_cell_length_b 17.9451(17)
_cell_length_c 8.9832(12)
_cell_measurement_reflns_used 8534
_cell_measurement_temperature 150(2)
_cell_measurement_theta_max 27.35
_cell_measurement_theta_min 2.14
_cell_volume 1535.8(3)
_computing_cell_refinement 'X-Area (Stoe & Cie, 2001)'
_computing_data_collection 'X-Area (Stoe & Cie, 2001)'
_computing_data_reduction 'X-Area (Stoe & Cie, 2001)'
_computing_structure_refinement 'SHELXL-97 (Sheldrick, 1997)'
_computing_structure_solution 'SIR92 (Altomare et al., 1997)'
_diffrn_ambient_temperature 150(2)
_diffrn_detector_area_resol_mean 'not measured'
_diffrn_measured_fraction_theta_full 0.981
_diffrn_measured_fraction_theta_max 0.981
_diffrn_measurement_device_type 'IPDS II (Stoe & Cie)'
_diffrn_measurement_method '\w and \f scans'
_diffrn_radiation_monochromator graphite
_diffrn_radiation_source 'fine-focus sealed tube'
_diffrn_radiation_type MoK\a
_diffrn_radiation_wavelength 0.71073
_diffrn_reflns_av_R_equivalents 0.0355
_diffrn_reflns_av_sigmaI/netI 0.0213
_diffrn_reflns_limit_h_max 12
_diffrn_reflns_limit_h_min -12
_diffrn_reflns_limit_k_max 22
_diffrn_reflns_limit_k_min -22
_diffrn_reflns_limit_l_max 11
_diffrn_reflns_limit_l_min -11
_diffrn_reflns_number 16540
_diffrn_reflns_theta_full 27.35
_diffrn_reflns_theta_max 27.35
_diffrn_reflns_theta_min 2.14
_diffrn_standards_decay_% 'not measured'
_diffrn_standards_interval_count 'not measured'
_diffrn_standards_interval_time 'not measured'
_diffrn_standards_number 'not measured'
_exptl_absorpt_coefficient_mu 2.674
_exptl_absorpt_correction_T_max 0.7388
_exptl_absorpt_correction_T_min 0.4068
_exptl_absorpt_correction_type numerical
_exptl_absorpt_process_details
;
The absorption correction (X-RED; Stoe & Cie, 2001) 
was performed after optimizing the crystal shape 
using X-SHAPE (Stoe & Cie, 1999).
;
_exptl_crystal_colour colourless
_exptl_crystal_density_diffrn 1.977
_exptl_crystal_density_meas ?
_exptl_crystal_density_method 'not measured'
_exptl_crystal_description polyhedron
_exptl_crystal_F_000 888
_exptl_crystal_size_max 0.25
_exptl_crystal_size_mid 0.25
_exptl_crystal_size_min 0.25
_refine_diff_density_max 0.475
_refine_diff_density_min -0.444
_refine_diff_density_rms 0.081
_refine_ls_extinction_coef 0.0186(11)
_refine_ls_extinction_expression Fc^*^=kFc[1+0.001xFc^2^\l^3^/sin(2\q)]^-1/4^
_refine_ls_extinction_method SHELXL
_refine_ls_goodness_of_fit_ref 1.065
_refine_ls_hydrogen_treatment constr
_refine_ls_matrix_type full
_refine_ls_number_parameters 228
_refine_ls_number_reflns 3411
_refine_ls_number_restraints 0
_refine_ls_restrained_S_all 1.065
_refine_ls_R_factor_all 0.0472
_refine_ls_R_factor_gt 0.0376
_refine_ls_shift/su_max 0.000
_refine_ls_shift/su_mean 0.000
_refine_ls_structure_factor_coef Fsqd
_refine_ls_weighting_details 'calc w=1/[\s^2^(Fo^2^)+(0.0427P)^2^+2.0475P] where P=(Fo^2^+2Fc^2^)/3'
_refine_ls_weighting_scheme calc
_refine_ls_wR_factor_gt 0.0897
_refine_ls_wR_factor_ref 0.0942
_reflns_number_gt 2825
_reflns_number_total 3411
_reflns_threshold_expression >2sigma(I)
_cod_data_source_file om201195j_si_001.cif
_cod_data_source_block sepyf4
_cod_depositor_comments
;
The following automatic conversions were performed:

'_exptl_crystal_density_meas' value 'not measured' was changed to '?'
- the value is perceived as not measured.

Automatic conversion script
Id: cif_fix_values 3008 2015-01-20 13:52:24Z robertas 
;
_cod_original_sg_symbol_H-M P2(1)/c
_cod_database_code 4068196

loop_
_symmetry_equiv_pos_as_xyz
'x, y, z'
'-x, y+1/2, -z+1/2'
'-x, -y, -z'
'x, -y-1/2, z-1/2'

loop_
_atom_site_label
_atom_site_type_symbol
_atom_site_fract_x
_atom_site_fract_y
_atom_site_fract_z
_atom_site_U_iso_or_equiv
_atom_site_adp_type
_atom_site_occupancy
_atom_site_symmetry_multiplicity
_atom_site_calc_flag
_atom_site_refinement_flags
Se1 Se 0.72739(3) 0.188918(17) 0.51052(3) 0.03023(13) Uani 1 1 d .
C11 C 0.8049(3) 0.16144(18) 0.7106(3) 0.0333(6) Uani 1 1 d .
C12 C 0.7286(4) 0.12144(19) 0.8056(3) 0.0381(7) Uani 1 1 d .
F12 F 0.5945(2) 0.10244(14) 0.7651(2) 0.0540(6) Uani 1 1 d .
C13 C 0.7933(5) 0.1002(2) 0.9439(4) 0.0472(9) Uani 1 1 d .
F13 F 0.7215(3) 0.05803(14) 1.0327(2) 0.0646(7) Uani 1 1 d .
N14 N 0.9227(4) 0.1168(2) 0.9938(3) 0.0525(9) Uani 1 1 d .
C15 C 0.9936(4) 0.1556(3) 0.9051(4) 0.0518(10) Uani 1 1 d .
F15 F 1.1266(2) 0.17174(19) 0.9561(3) 0.0771(9) Uani 1 1 d .
C16 C 0.9418(3) 0.1778(2) 0.7645(4) 0.0402(8) Uani 1 1 d .
F16 F 1.0251(2) 0.21397(16) 0.6791(2) 0.0560(6) Uani 1 1 d .
C21 C 0.8096(3) 0.10299(17) 0.4243(3) 0.0325(6) Uani 1 1 d .
C22 C 0.7424(4) 0.0347(2) 0.4154(4) 0.0470(8) Uani 1 1 d .
F22 F 0.6186(3) 0.02621(15) 0.4682(4) 0.0763(8) Uani 1 1 d .
C23 C 0.8030(5) -0.0249(2) 0.3531(5) 0.0577(10) Uani 1 1 d .
F23 F 0.7372(4) -0.09069(16) 0.3442(5) 0.1010(11) Uani 1 1 d .
N24 N 0.9248(4) -0.02294(18) 0.3020(3) 0.0524(8) Uani 1 1 d .
C25 C 0.9897(4) 0.0409(2) 0.3108(4) 0.0441(8) Uani 1 1 d .
F25 F 1.1169(3) 0.04229(15) 0.2621(3) 0.0621(7) Uani 1 1 d .
C26 C 0.9383(3) 0.10477(18) 0.3691(3) 0.0352(7) Uani 1 1 d .
F26 F 1.0148(2) 0.16714(12) 0.3736(3) 0.0511(5) Uani 1 1 d .
S1 S 0.47285(10) 0.18653(6) 0.12872(9) 0.0474(2) Uani 1 1 d .
O1 O 0.6208(3) 0.19753(14) 0.1976(3) 0.0425(6) Uani 1 1 d .
C1 C 0.4231(6) 0.0958(3) 0.1619(12) 0.145(4) Uani 1 1 d .
H1A H 0.4734 0.0622 0.1042 0.165(14) Uiso 1 1 calc R
H1B H 0.3241 0.0904 0.1334 0.165(14) Uiso 1 1 calc R
H1C H 0.4440 0.0846 0.2664 0.165(14) Uiso 1 1 calc R
C2 C 0.3641(5) 0.2285(4) 0.2479(9) 0.132(4) Uani 1 1 d .
H2A H 0.3755 0.2816 0.2448 0.165(14) Uiso 1 1 calc R
H2B H 0.3890 0.2110 0.3484 0.165(14) Uiso 1 1 calc R
H2C H 0.2682 0.2159 0.2161 0.165(14) Uiso 1 1 calc R

loop_
_atom_site_aniso_label
_atom_site_aniso_U_11
_atom_site_aniso_U_22
_atom_site_aniso_U_33
_atom_site_aniso_U_23
_atom_site_aniso_U_13
_atom_site_aniso_U_12
Se1 0.02908(17) 0.03435(19) 0.02709(17) -0.00082(12) 0.00242(10) 0.00200(12)
C11 0.0336(15) 0.0362(16) 0.0296(14) -0.0051(12) 0.0013(12) 0.0086(13)
C12 0.0457(18) 0.0360(17) 0.0312(15) 0.0010(12) -0.0019(13) 0.0040(14)
F12 0.0551(13) 0.0650(15) 0.0411(11) 0.0073(10) 0.0014(9) -0.0198(11)
C13 0.070(3) 0.0393(19) 0.0319(16) -0.0004(14) 0.0029(16) 0.0135(17)
F13 0.108(2) 0.0500(14) 0.0359(11) 0.0111(10) 0.0084(12) 0.0008(13)
N14 0.064(2) 0.058(2) 0.0314(14) -0.0083(14) -0.0087(14) 0.0292(17)
C15 0.0419(19) 0.074(3) 0.0368(18) -0.0185(18) -0.0081(15) 0.0213(19)
F15 0.0412(13) 0.134(3) 0.0511(14) -0.0272(15) -0.0163(10) 0.0202(14)
C16 0.0346(16) 0.052(2) 0.0337(16) -0.0119(14) 0.0010(13) 0.0089(14)
F16 0.0315(10) 0.0931(18) 0.0439(11) -0.0159(11) 0.0057(8) -0.0078(11)
C21 0.0361(16) 0.0338(16) 0.0271(13) -0.0013(11) 0.0021(12) 0.0010(12)
C22 0.047(2) 0.041(2) 0.054(2) -0.0081(16) 0.0075(16) -0.0068(16)
F22 0.0566(15) 0.0583(16) 0.119(2) -0.0216(15) 0.0313(15) -0.0254(12)
C23 0.073(3) 0.036(2) 0.062(2) -0.0102(18) 0.000(2) -0.0015(19)
F23 0.114(3) 0.0413(15) 0.148(3) -0.0305(18) 0.018(2) -0.0206(16)
N24 0.071(2) 0.0430(18) 0.0415(16) -0.0042(13) -0.0009(15) 0.0175(16)
C25 0.051(2) 0.055(2) 0.0269(15) 0.0020(14) 0.0069(14) 0.0171(17)
F25 0.0624(14) 0.0764(17) 0.0516(12) 0.0046(11) 0.0244(11) 0.0302(13)
C26 0.0388(16) 0.0374(17) 0.0301(14) 0.0024(12) 0.0074(12) 0.0043(13)
F26 0.0455(12) 0.0483(12) 0.0636(14) -0.0016(10) 0.0244(10) -0.0059(10)
S1 0.0486(5) 0.0586(6) 0.0330(4) 0.0024(4) -0.0036(4) -0.0186(4)
O1 0.0398(13) 0.0494(14) 0.0379(12) 0.0045(10) 0.0025(10) -0.0123(11)
C1 0.042(3) 0.055(3) 0.338(13) -0.007(5) 0.019(5) -0.014(2)
C2 0.047(3) 0.160(7) 0.179(7) -0.123(6) -0.032(4) 0.031(3)

loop_
_atom_type_symbol
_atom_type_description
_atom_type_scat_dispersion_real
_atom_type_scat_dispersion_imag
_atom_type_scat_source
C C 0.0033 0.0016 'International Tables Vol C Tables 4.2.6.8 and 6.1.1.4'
H H 0.0000 0.0000 'International Tables Vol C Tables 4.2.6.8 and 6.1.1.4'
N N 0.0061 0.0033 'International Tables Vol C Tables 4.2.6.8 and 6.1.1.4'
O O 0.0106 0.0060 'International Tables Vol C Tables 4.2.6.8 and 6.1.1.4'
F F 0.0171 0.0103 'International Tables Vol C Tables 4.2.6.8 and 6.1.1.4'
S S 0.1246 0.1234 'International Tables Vol C Tables 4.2.6.8 and 6.1.1.4'
Se Se -0.0929 2.2259 'International Tables Vol C Tables 4.2.6.8 and 6.1.1.4'

loop_
_geom_angle_atom_site_label_1
_geom_angle_atom_site_label_2
_geom_angle_atom_site_label_3
_geom_angle
C11 Se1 C21 92.13(13)
C16 C11 C12 116.2(3)
C16 C11 Se1 121.7(3)
C12 C11 Se1 122.1(2)
F12 C12 C13 119.7(3)
F12 C12 C11 121.4(3)
C13 C12 C11 118.9(3)
N14 C13 F13 117.1(3)
N14 C13 C12 124.1(4)
F13 C13 C12 118.8(4)
C15 N14 C13 116.9(3)
N14 C15 F15 116.6(3)
N14 C15 C16 124.1(4)
F15 C15 C16 119.3(4)
F16 C16 C15 119.6(3)
F16 C16 C11 120.5(3)
C15 C16 C11 119.8(4)
C26 C21 C22 115.4(3)
C26 C21 Se1 123.1(2)
C22 C21 Se1 121.5(2)
F22 C22 C23 119.5(4)
F22 C22 C21 120.5(3)
C23 C22 C21 120.0(3)
N24 C23 F23 116.1(4)
N24 C23 C22 124.2(4)
F23 C23 C22 119.7(4)
C23 N24 C25 116.4(3)
N24 C25 F25 116.2(3)
N24 C25 C26 124.6(3)
F25 C25 C26 119.1(4)
F26 C26 C25 119.4(3)
F26 C26 C21 121.2(3)
C25 C26 C21 119.4(3)
O1 S1 C1 108.6(3)
O1 S1 C2 107.0(2)
C1 S1 C2 96.0(4)
S1 C1 H1A 109.5
S1 C1 H1B 109.5
H1A C1 H1B 109.5
S1 C1 H1C 109.5
H1A C1 H1C 109.5
H1B C1 H1C 109.5
S1 C2 H2A 109.5
S1 C2 H2B 109.5
H2A C2 H2B 109.5
S1 C2 H2C 109.5
H2A C2 H2C 109.5
H2B C2 H2C 109.5

loop_
_geom_bond_atom_site_label_1
_geom_bond_atom_site_label_2
_geom_bond_distance
Se1 C11 1.931(3)
Se1 C21 1.932(3)
C11 C16 1.379(4)
C11 C12 1.384(5)
C12 F12 1.341(4)
C12 C13 1.380(5)
C13 N14 1.306(5)
C13 F13 1.343(5)
N14 C15 1.305(6)
C15 F15 1.338(4)
C15 C16 1.364(5)
C16 F16 1.335(4)
C21 C26 1.380(4)
C21 C22 1.384(5)
C22 F22 1.334(4)
C22 C23 1.367(6)
C23 N24 1.301(6)
C23 F23 1.336(5)
N24 C25 1.302(5)
C25 F25 1.341(4)
C25 C26 1.373(5)
C26 F26 1.336(4)
S1 O1 1.497(3)
S1 C1 1.731(6)
S1 C2 1.745(6)
C1 H1A 0.9600
C1 H1B 0.9600
C1 H1C 0.9600
C2 H2A 0.9600
C2 H2B 0.9600
C2 H2C 0.9600

loop_
_cod_related_entry_id
_cod_related_entry_database
_cod_related_entry_code
1 ChemSpider 30659722
